data_7235938
loop_
_publ_author_name
'Wang, Chih-Chieh'
'Yeh, Chang-Tsung'
'Ke, Szu-Yu'
'Cheng, Yi-Ting'
'Yang, Ching-Chun'
'Lee, Gene-Hsiang'
'Chang, Chung-Kai'
'Sheu, Hwo-Shuenn'

_publ_section_title
;
 Assembly of three Nd(iii) 2,6-naphthalenedicarboxylates (ndc2&#x2212;) 3D
 coordination polymers based on various secondary building units (SBUs):
 structural diversity and gas sorption properties
;
_journal_issue 112
_journal_name_full 'RSC Advances'
_journal_page_first 92378
_journal_paper_doi 10.1039/C5RA10799G
_journal_volume 5
_journal_year 2015
_chemical_formula_sum 'C26 H27 N2 Nd O10'
_chemical_formula_weight 671.74
_space_group_IT_number 14
_space_group_name_Hall '-P 2yn'
_space_group_name_H-M_alt 'P 1 21/n 1'
_symmetry_cell_setting monoclinic
_symmetry_space_group_name_H-M 'P 1 21/n 1'
_atom_sites_solution_hydrogens geom
_atom_sites_solution_primary direct
_atom_sites_solution_secondary difmap
_audit_creation_method SHELXL-97
_audit_update_record
;
2013-10-21 deposited with the CCDC.
2015-10-12 downloaded from the CCDC.
;
_cell_angle_alpha 90.00
_cell_angle_beta 105.6016(14)
_cell_angle_gamma 90.00
_cell_formula_units_Z 4
_cell_length_a 9.8320(3)
_cell_length_b 21.3218(7)
_cell_length_c 13.7949(4)
_cell_measurement_reflns_used 6646
_cell_measurement_temperature 150(2)
_cell_measurement_theta_max 27.50
_cell_measurement_theta_min 1.00
_cell_volume 2785.35(15)
_computing_cell_refinement DENZO-SMN
_computing_data_collection 'NONIUS COLLECT'
_computing_data_reduction DENZO-SMN
_computing_molecular_graphics 'Bruker SHELXTL'
_computing_publication_material 'Bruker SHELXTL'
_computing_structure_refinement 'SHELXL-97 (Sheldrick, 1997)'
_computing_structure_solution 'SHELXS-97 (Sheldrick, 1990)'
_diffrn_ambient_temperature 150(2)
_diffrn_measured_fraction_theta_full 0.987
_diffrn_measured_fraction_theta_max 0.987
_diffrn_measurement_device_type 'NONIUS KappaCCD'
_diffrn_measurement_method '\w scans'
_diffrn_radiation_monochromator graphite
_diffrn_radiation_source 'fine-focus sealed tube'
_diffrn_radiation_type MoK\a
_diffrn_radiation_wavelength 0.71073
_diffrn_reflns_av_R_equivalents 0.0443
_diffrn_reflns_av_sigmaI/netI 0.0537
_diffrn_reflns_limit_h_max 12
_diffrn_reflns_limit_h_min -12
_diffrn_reflns_limit_k_max 27
_diffrn_reflns_limit_k_min -27
_diffrn_reflns_limit_l_max 17
_diffrn_reflns_limit_l_min -17
_diffrn_reflns_number 16365
_diffrn_reflns_theta_full 27.50
_diffrn_reflns_theta_max 27.50
_diffrn_reflns_theta_min 1.81
_exptl_absorpt_coefficient_mu 1.921
_exptl_absorpt_correction_T_max 0.933
_exptl_absorpt_correction_T_min 0.691
_exptl_absorpt_correction_type multi-scan
_exptl_crystal_colour colorless
_exptl_crystal_density_diffrn 1.602
_exptl_crystal_density_meas ?
_exptl_crystal_density_method 'not measured'
_exptl_crystal_description plate
_exptl_crystal_F_000 1348
_exptl_crystal_size_max 0.50
_exptl_crystal_size_mid 0.30
_exptl_crystal_size_min 0.04
_refine_diff_density_max 2.392
_refine_diff_density_min -1.226
_refine_diff_density_rms 0.172
_refine_ls_extinction_method none
_refine_ls_goodness_of_fit_ref 1.060
_refine_ls_hydrogen_treatment constr
_refine_ls_matrix_type full
_refine_ls_number_parameters 325
_refine_ls_number_reflns 6320
_refine_ls_number_restraints 16
_refine_ls_restrained_S_all 1.070
_refine_ls_R_factor_all 0.0684
_refine_ls_R_factor_gt 0.0473
_refine_ls_shift/su_max 0.010
_refine_ls_shift/su_mean 0.000
_refine_ls_structure_factor_coef Fsqd
_refine_ls_weighting_details 'calc w=1/[\s^2^(Fo^2^)+(0.0667P)^2^+10.8928P] where P=(Fo^2^+2Fc^2^)/3'
_refine_ls_weighting_scheme calc
_refine_ls_wR_factor_gt 0.1252
_refine_ls_wR_factor_ref 0.1361
_reflns_number_gt 4850
_reflns_number_total 6320
_reflns_threshold_expression >2sigma(I)
_cod_data_source_file c5ra10799g2.cif
_cod_data_source_block ic13611
_cod_depositor_comments
;
The following automatic conversions were performed:

data item '_symmetry_cell_setting' value 'Monoclinic' was changed to
'monoclinic' in accordance with the
/home/saulius/struct/COD-crude-data/automatic-downloads/DataCite-retrospective/RSC/depositions/lib/dictionaries/cif_core.dic
dictionary named 'cif_core.dic' version 2.4.2 last updated on
2011-04-26.

data item '_exptl_crystal_density_meas' value 'not_measured' was
changed to '?' -- the value is perceived as not measured.

Automatic conversion script
Id: cif_fix_values 6909 2019-04-08 15:41:33Z antanas 
;
_cod_original_sg_symbol_H-M P2(1)/n
_cod_database_code 7235938

loop_
_symmetry_equiv_pos_as_xyz
'x, y, z'
'-x+1/2, y+1/2, -z+1/2'
'-x, -y, -z'
'x-1/2, -y-1/2, z-1/2'

loop_
_atom_site_label
_atom_site_type_symbol
_atom_site_fract_x
_atom_site_fract_y
_atom_site_fract_z
_atom_site_U_iso_or_equiv
_atom_site_adp_type
_atom_site_occupancy
_atom_site_symmetry_multiplicity
_atom_site_calc_flag
_atom_site_refinement_flags
Nd1 Nd 0.26124(3) 0.015615(13) 0.514856(19) 0.01822(11) Uani 1 1 d .
O1 O 0.1236(4) 0.1025(2) 0.5452(3) 0.0278(9) Uani 1 1 d .
O2 O -0.0982(4) 0.06996(19) 0.5147(3) 0.0295(9) Uani 1 1 d .
O3 O -0.1485(4) 0.39497(19) 0.9391(3) 0.0277(9) Uani 1 1 d .
O4 O 0.0607(4) 0.43800(18) 0.9481(3) 0.0254(8) Uani 1 1 d .
O5 O 0.0890(4) 0.0292(2) 0.3415(3) 0.0285(9) Uani 1 1 d .
O6 O 0.2872(4) -0.0198(2) 0.3465(3) 0.0273(9) Uani 1 1 d .
O7 O 0.2002(4) -0.0125(2) 0.6752(3) 0.0304(9) Uani 1 1 d .
O8 O 0.4484(4) 0.0585(2) 0.6566(3) 0.0284(9) Uani 1 1 d .
C1 C -0.0271(6) 0.1576(3) 0.6226(4) 0.0248(12) Uani 1 1 d .
C2 C -0.1590(7) 0.1613(3) 0.6455(5) 0.0408(16) Uani 1 1 d .
H2 H -0.2326 0.1329 0.6152 0.049 Uiso 1 1 calc R
C3 C -0.1796(7) 0.2049(4) 0.7101(6) 0.052(2) Uani 1 1 d .
H3 H -0.2671 0.2054 0.7270 0.063 Uiso 1 1 calc R
C4 C -0.0768(6) 0.2498(3) 0.7539(4) 0.0311(14) Uani 1 1 d .
C5 C -0.0991(6) 0.2986(3) 0.8185(5) 0.0329(14) Uani 1 1 d .
H5 H -0.1869 0.3005 0.8349 0.040 Uiso 1 1 calc R
C6 C 0.0006(6) 0.3422(3) 0.8574(4) 0.0283(13) Uani 1 1 d .
C7 C 0.1309(7) 0.3395(4) 0.8336(6) 0.058(2) Uani 1 1 d .
H7 H 0.2016 0.3699 0.8604 0.070 Uiso 1 1 calc R
C8 C 0.1562(8) 0.2931(4) 0.7720(7) 0.068(3) Uani 1 1 d .
H8 H 0.2449 0.2918 0.7569 0.081 Uiso 1 1 calc R
C9 C 0.0539(7) 0.2471(3) 0.7305(5) 0.0372(15) Uani 1 1 d .
C10 C 0.0751(7) 0.1994(3) 0.6656(5) 0.0394(16) Uani 1 1 d .
H10 H 0.1642 0.1964 0.6514 0.047 Uiso 1 1 calc R
C11 C 0.0016(6) 0.1060(3) 0.5559(4) 0.0221(11) Uani 1 1 d .
C12 C -0.0310(6) 0.3958(3) 0.9199(4) 0.0220(11) Uani 1 1 d .
C13 C 0.1719(7) -0.0432(4) 0.0334(4) 0.051(2) Uani 1 1 d .
H13 H 0.2305 -0.0658 0.0010 0.061 Uiso 1 1 calc R
C14 C 0.2116(7) -0.0370(4) 0.1350(4) 0.047(2) Uani 1 1 d .
H14 H 0.2982 -0.0547 0.1730 0.057 Uiso 1 1 calc R
C15 C 0.1246(6) -0.0044(3) 0.1845(4) 0.0282(13) Uani 1 1 d .
C16 C 0.0015(6) 0.0210(3) 0.1315(4) 0.0311(14) Uani 1 1 d .
H16 H -0.0558 0.0426 0.1661 0.037 Uiso 1 1 calc R
C17 C -0.0439(6) 0.0162(3) 0.0252(4) 0.0305(13) Uani 1 1 d .
C18 C 0.1691(6) 0.0020(3) 0.2970(4) 0.0267(13) Uani 1 1 d .
O9 O -0.0289(6) 0.3319(3) 0.2551(5) 0.0628(16) Uani 1 1 d D
N1 N 0.0131(7) 0.2295(3) 0.2873(6) 0.063(2) Uani 1 1 d D
C19 C -0.0271(8) 0.2780(4) 0.2258(7) 0.061(2) Uani 1 1 d D
C20 C -0.0671(11) 0.2643(5) 0.1148(7) 0.080(3) Uani 1 1 d D
H29A H -0.1091 0.3018 0.0776 0.119 Uiso 1 1 calc R
H20B H -0.1356 0.2299 0.1001 0.119 Uiso 1 1 calc R
H20C H 0.0174 0.2523 0.0944 0.119 Uiso 1 1 calc R
C21 C 0.0147(11) 0.1652(5) 0.2609(11) 0.107(5) Uani 1 1 d D
H21A H -0.0782 0.1467 0.2558 0.160 Uiso 1 1 calc R
H21B H 0.0865 0.1431 0.3127 0.160 Uiso 1 1 calc R
H21C H 0.0370 0.1615 0.1960 0.160 Uiso 1 1 calc R
C22 C 0.0490(12) 0.2434(6) 0.3956(7) 0.102(4) Uani 1 1 d D
H22A H 0.0515 0.2889 0.4057 0.153 Uiso 1 1 calc R
H22B H 0.1418 0.2256 0.4287 0.153 Uiso 1 1 calc R
H22C H -0.0224 0.2249 0.4248 0.153 Uiso 1 1 calc R
O10 O 0.2047(16) 0.0794(8) 0.8172(11) 0.227(7) Uiso 1 1 d D
N2 N 0.2758(13) 0.1237(6) 0.9686(9) 0.132(4) Uiso 1 1 d D
C23 C 0.2898(16) 0.0861(7) 0.8947(10) 0.129(5) Uiso 1 1 d D
C24 C 0.384(2) 0.0334(9) 0.8906(16) 0.200 Uiso 1 1 d D
H24A H 0.3543 -0.0037 0.9216 0.300 Uiso 1 1 calc R
H24B H 0.4811 0.0445 0.9272 0.300 Uiso 1 1 calc R
H24C H 0.3801 0.0242 0.8203 0.300 Uiso 1 1 calc R
C25 C 0.1416(17) 0.1520(10) 0.9681(15) 0.200 Uiso 1 1 d D
H25A H 0.0680 0.1361 0.9104 0.300 Uiso 1 1 calc R
H25B H 0.1485 0.1976 0.9628 0.300 Uiso 1 1 calc R
H25C H 0.1176 0.1413 1.0306 0.300 Uiso 1 1 calc R
C26 C 0.3932(18) 0.1137(10) 1.0542(13) 0.200 Uiso 1 1 d D
H26A H 0.4568 0.0825 1.0376 0.300 Uiso 1 1 calc R
H26B H 0.3593 0.0983 1.1105 0.300 Uiso 1 1 calc R
H26C H 0.4441 0.1532 1.0732 0.300 Uiso 1 1 calc R

loop_
_atom_site_aniso_label
_atom_site_aniso_U_11
_atom_site_aniso_U_22
_atom_site_aniso_U_33
_atom_site_aniso_U_23
_atom_site_aniso_U_13
_atom_site_aniso_U_12
Nd1 0.02054(16) 0.02193(17) 0.01254(15) -0.00038(11) 0.00508(10) 0.00011(12)
O1 0.025(2) 0.031(2) 0.030(2) -0.0063(17) 0.0120(16) 0.0055(17)
O2 0.035(2) 0.027(2) 0.028(2) -0.0098(17) 0.0121(17) -0.0074(18)
O3 0.027(2) 0.031(2) 0.029(2) -0.0094(17) 0.0137(17) -0.0048(17)
O4 0.030(2) 0.025(2) 0.0209(18) -0.0041(15) 0.0059(15) -0.0050(17)
O5 0.0234(19) 0.046(3) 0.0161(18) -0.0023(16) 0.0045(15) 0.0072(17)
O6 0.023(2) 0.043(3) 0.0141(17) -0.0010(16) 0.0026(15) 0.0073(18)
O7 0.035(2) 0.039(3) 0.0198(19) -0.0009(17) 0.0111(17) -0.0070(19)
O8 0.0220(19) 0.043(3) 0.0198(18) -0.0057(17) 0.0048(15) -0.0012(17)
C1 0.026(3) 0.026(3) 0.025(3) -0.006(2) 0.010(2) -0.003(2)
C2 0.029(3) 0.041(4) 0.057(4) -0.026(3) 0.020(3) -0.013(3)
C3 0.032(4) 0.054(5) 0.084(6) -0.040(4) 0.037(4) -0.017(3)
C4 0.026(3) 0.034(4) 0.035(3) -0.013(3) 0.012(3) -0.004(3)
C5 0.026(3) 0.035(4) 0.043(4) -0.015(3) 0.019(3) -0.006(3)
C6 0.028(3) 0.027(3) 0.032(3) -0.012(2) 0.013(2) -0.005(2)
C7 0.029(4) 0.064(5) 0.085(6) -0.049(5) 0.022(4) -0.015(4)
C8 0.032(4) 0.073(6) 0.107(7) -0.065(5) 0.036(4) -0.019(4)
C9 0.027(3) 0.038(4) 0.047(4) -0.021(3) 0.010(3) -0.004(3)
C10 0.027(3) 0.046(4) 0.050(4) -0.024(3) 0.018(3) -0.005(3)
C11 0.030(3) 0.020(3) 0.016(2) 0.001(2) 0.005(2) -0.001(2)
C12 0.027(3) 0.019(3) 0.020(3) -0.001(2) 0.007(2) -0.002(2)
C13 0.041(4) 0.096(6) 0.016(3) -0.006(3) 0.007(3) 0.028(4)
C14 0.037(4) 0.086(6) 0.015(3) -0.004(3) 0.000(3) 0.023(4)
C15 0.025(3) 0.046(4) 0.014(2) -0.003(2) 0.006(2) 0.000(3)
C16 0.033(3) 0.047(4) 0.014(3) -0.003(2) 0.006(2) 0.006(3)
C17 0.029(3) 0.047(4) 0.016(3) -0.002(2) 0.008(2) 0.005(3)
C18 0.021(3) 0.045(4) 0.014(2) -0.001(2) 0.005(2) 0.001(2)
O9 0.062(4) 0.049(4) 0.081(4) 0.021(3) 0.026(3) 0.010(3)
N1 0.048(4) 0.050(4) 0.093(6) 0.021(4) 0.025(4) 0.005(3)
C19 0.032(4) 0.063(6) 0.092(7) 0.019(5) 0.024(4) 0.003(4)
C20 0.081(7) 0.088(8) 0.068(6) 0.006(6) 0.018(5) 0.004(6)
C21 0.059(6) 0.044(6) 0.212(15) 0.005(7) 0.027(8) 0.004(5)
C22 0.099(8) 0.134(11) 0.067(7) 0.051(7) 0.011(6) 0.006(8)

loop_
_atom_type_symbol
_atom_type_description
_atom_type_scat_dispersion_real
_atom_type_scat_dispersion_imag
_atom_type_scat_source
C C 0.0033 0.0016 'International Tables Vol C Tables 4.2.6.8 and 6.1.1.4'
H H 0.0000 0.0000 'International Tables Vol C Tables 4.2.6.8 and 6.1.1.4'
N N 0.0061 0.0033 'International Tables Vol C Tables 4.2.6.8 and 6.1.1.4'
O O 0.0106 0.0060 'International Tables Vol C Tables 4.2.6.8 and 6.1.1.4'
Nd Nd -0.1943 3.0179 'International Tables Vol C Tables 4.2.6.8 and 6.1.1.4'

loop_
_geom_angle_atom_site_label_1
_geom_angle_atom_site_label_2
_geom_angle_atom_site_label_3
_geom_angle
_geom_angle_site_symmetry_1
_geom_angle_site_symmetry_3
O4 Nd1 O2 85.77(15) 2_546 3_556
O4 Nd1 O1 157.53(13) 2_546 .
O2 Nd1 O1 103.62(14) 3_556 .
O4 Nd1 O3 107.73(13) 2_546 4_665
O2 Nd1 O3 145.44(13) 3_556 4_665
O1 Nd1 O3 76.08(14) . 4_665
O4 Nd1 O8 74.77(13) 2_546 .
O2 Nd1 O8 137.72(13) 3_556 .
O1 Nd1 O8 84.92(13) . .
O3 Nd1 O8 76.81(13) 4_665 .
O4 Nd1 O7 88.92(13) 2_546 .
O2 Nd1 O7 70.15(13) 3_556 .
O1 Nd1 O7 75.60(14) . .
O3 Nd1 O7 139.42(14) 4_665 .
O8 Nd1 O7 72.28(13) . .
O4 Nd1 O6 74.72(12) 2_546 .
O2 Nd1 O6 80.97(13) 3_556 .
O1 Nd1 O6 126.48(13) . .
O3 Nd1 O6 72.69(14) 4_665 .
O8 Nd1 O6 126.99(12) . .
O7 Nd1 O6 147.81(14) . .
O4 Nd1 O5 123.33(12) 2_546 .
O2 Nd1 O5 71.38(14) 3_556 .
O1 Nd1 O5 79.13(13) . .
O3 Nd1 O5 74.74(13) 4_665 .
O8 Nd1 O5 149.97(14) . .
O7 Nd1 O5 126.64(13) . .
O6 Nd1 O5 51.37(12) . .
O4 Nd1 C18 99.21(15) 2_546 .
O2 Nd1 C18 74.87(15) 3_556 .
O1 Nd1 C18 102.93(15) . .
O3 Nd1 C18 71.67(15) 4_665 .
O8 Nd1 C18 144.35(14) . .
O7 Nd1 C18 143.36(15) . .
O6 Nd1 C18 25.71(14) . .
O5 Nd1 C18 25.66(14) . .
C11 O1 Nd1 132.2(4) . .
C11 O2 Nd1 162.0(4) . 3_556
C12 O3 Nd1 122.6(3) . 4_566
C12 O4 Nd1 174.1(4) . 2_556
C18 O5 Nd1 93.4(3) . .
C18 O6 Nd1 94.7(3) . .
C10 C1 C2 118.8(5) . .
C10 C1 C11 120.5(5) . .
C2 C1 C11 120.6(5) . .
C3 C2 C1 119.8(6) . .
C2 C3 C4 122.6(6) . .
C3 C4 C9 118.0(6) . .
C3 C4 C5 123.5(5) . .
C9 C4 C5 118.5(6) . .
C6 C5 C4 122.1(5) . .
C5 C6 C7 119.2(5) . .
C5 C6 C12 120.4(5) . .
C7 C6 C12 120.3(5) . .
C8 C7 C6 120.2(6) . .
C7 C8 C9 121.6(6) . .
C4 C9 C10 118.4(6) . .
C4 C9 C8 118.3(6) . .
C10 C9 C8 123.3(6) . .
C1 C10 C9 122.3(6) . .
O1 C11 O2 124.7(5) . .
O1 C11 C1 117.3(5) . .
O2 C11 C1 118.0(5) . .
O3 C12 O4 124.6(5) . .
O3 C12 C6 116.9(5) . .
O4 C12 C6 118.4(5) . .
C14 C13 C17 120.9(6) . 3
C13 C14 C15 120.3(6) . .
C16 C15 C14 120.5(5) . .
C16 C15 C18 119.6(5) . .
C14 C15 C18 119.9(5) . .
C15 C16 C17 121.3(5) . .
C16 C17 C13 122.9(5) . 3
C16 C17 C17 118.4(7) . 3
C13 C17 C17 118.6(6) 3 3
O5 C18 O6 120.5(5) . .
O5 C18 C15 119.9(5) . .
O6 C18 C15 119.6(5) . .
O5 C18 Nd1 60.9(3) . .
O6 C18 Nd1 59.6(3) . .
C15 C18 Nd1 178.7(4) . .
C19 N1 C21 127.6(9) . .
C19 N1 C22 116.1(8) . .
C21 N1 C22 116.1(9) . .
O9 C19 N1 123.4(9) . .
O9 C19 C20 119.8(8) . .
N1 C19 C20 116.8(9) . .
C23 N2 C26 108.3(13) . .
C23 N2 C25 121.9(13) . .
C26 N2 C25 126.8(14) . .
O10 C23 N2 125.0(15) . .
O10 C23 C24 100.1(14) . .
N2 C23 C24 133.4(15) . .

loop_
_geom_bond_atom_site_label_1
_geom_bond_atom_site_label_2
_geom_bond_distance
_geom_bond_site_symmetry_2
Nd1 O4 2.363(4) 2_546
Nd1 O2 2.390(4) 3_556
Nd1 O1 2.396(4) .
Nd1 O3 2.452(4) 4_665
Nd1 O8 2.472(4) .
Nd1 O7 2.515(4) .
Nd1 O6 2.519(4) .
Nd1 O5 2.548(4) .
Nd1 C18 2.910(5) .
O1 C11 1.249(6) .
O2 C11 1.255(7) .
O2 Nd1 2.390(4) 3_556
O3 C12 1.253(6) .
O3 Nd1 2.452(4) 4_566
O4 C12 1.259(7) .
O4 Nd1 2.363(4) 2_556
O5 C18 1.263(7) .
O6 C18 1.267(7) .
C1 C10 1.354(8) .
C1 C2 1.417(8) .
C1 C11 1.510(7) .
C2 C3 1.340(9) .
C3 C4 1.406(9) .
C4 C9 1.407(9) .
C4 C5 1.425(8) .
C5 C6 1.353(8) .
C6 C7 1.406(9) .
C6 C12 1.513(7) .
C7 C8 1.370(10) .
C8 C9 1.410(9) .
C9 C10 1.408(9) .
C13 C14 1.356(8) .
C13 C17 1.422(9) 3
C14 C15 1.412(9) .
C15 C16 1.348(8) .
C15 C18 1.501(7) .
C16 C17 1.418(8) .
C17 C13 1.422(9) 3
C17 C17 1.424(11) 3
O9 C19 1.221(10) .
N1 C19 1.328(10) .
N1 C21 1.418(11) .
N1 C22 1.471(11) .
C19 C20 1.503(11) .
O10 C23 1.176(8) .
N2 C23 1.333(11) .
N2 C26 1.428(12) .
N2 C25 1.449(12) .
C23 C24 1.467(13) .
